data_4318946
loop_
_publ_author_name
'Yu, Ru-Ching'
'Hung, Chen-Hsiung'
'Huang, Jui-Hsien'
'Lee, Horng-Yi'
'Chen, Jwu-Ting'

_publ_section_title
;
 Four- and Five-Coordinate Aluminum Ketiminate Complexes:
 Synthesis, Characterization, and Ring-Opening Polymerization
;
_journal_coden_ASTM INOCAJ
_journal_issue 24
_journal_name_full 'Inorganic Chemistry'
_journal_page_first 6450
_journal_page_last 6455
_journal_paper_doi 10.1021/ic025785j
_journal_volume 41
_journal_year 2002
_chemical_formula_sum 'C34 H48 Al Cl N2 O2'
_chemical_formula_weight 579.17
_space_group_IT_number 1
_symmetry_cell_setting triclinic
_symmetry_space_group_name_Hall 'P 1'
_symmetry_space_group_name_H-M 'P 1'
_atom_sites_solution_hydrogens geom
_atom_sites_solution_primary direct
_atom_sites_solution_secondary difmap
_audit_creation_method SHELXL-97
_cell_angle_alpha 69.148(6)
_cell_angle_beta 87.452(7)
_cell_angle_gamma 71.598(5)
_cell_formula_units_Z 2
_cell_length_a 10.416(3)
_cell_length_b 12.683(4)
_cell_length_c 14.364(4)
_cell_measurement_temperature 293(2)
_cell_volume 1677.7(9)
_computing_cell_refinement 'Bruker SMART'
_computing_data_collection 'Bruker SMART'
_computing_data_reduction 'Bruker SHELXTL'
_computing_molecular_graphics 'Bruker SHELXTL'
_computing_publication_material 'Bruker SHELXTL'
_computing_structure_refinement 'SHELXL-97 (Sheldrick, 1997)'
_computing_structure_solution 'SHELXS-97 (Sheldrick, 1990)'
_diffrn_ambient_temperature 293(2)
_diffrn_measured_fraction_theta_full 0.956
_diffrn_measured_fraction_theta_max 0.956
_diffrn_measurement_device_type 'CCD area detector'
_diffrn_measurement_method 'phi and omega scans'
_diffrn_radiation_monochromator graphite
_diffrn_radiation_source 'fine-focus sealed tube'
_diffrn_radiation_type MoK\a
_diffrn_radiation_wavelength 0.71073
_diffrn_reflns_av_R_equivalents 0.0367
_diffrn_reflns_av_sigmaI/netI 0.2428
_diffrn_reflns_limit_h_max 11
_diffrn_reflns_limit_h_min -13
_diffrn_reflns_limit_k_max 14
_diffrn_reflns_limit_k_min -16
_diffrn_reflns_limit_l_max 13
_diffrn_reflns_limit_l_min -18
_diffrn_reflns_number 10686
_diffrn_reflns_theta_full 27.50
_diffrn_reflns_theta_max 27.50
_diffrn_reflns_theta_min 1.52
_exptl_absorpt_coefficient_mu 0.085
_exptl_absorpt_correction_T_max 0.9486
_exptl_absorpt_correction_T_min 0.6446
_exptl_absorpt_correction_type 'Empirical Used SADABS'
_exptl_crystal_colour Colorless
_exptl_crystal_density_diffrn 0.573
_exptl_crystal_density_method 'not measured'
_exptl_crystal_description Cubic
_exptl_crystal_F_000 312
_exptl_crystal_size_max 0.34
_exptl_crystal_size_mid 0.33
_exptl_crystal_size_min 0.29
_refine_diff_density_max 0.189
_refine_diff_density_min -0.164
_refine_diff_density_rms 0.029
_refine_ls_abs_structure_details 'Flack H D (1983), Acta Cryst. A39, 876-881'
_refine_ls_abs_structure_Flack 0.2(2)
_refine_ls_extinction_method none
_refine_ls_goodness_of_fit_ref 0.511
_refine_ls_hydrogen_treatment mixed
_refine_ls_matrix_type full
_refine_ls_number_parameters 745
_refine_ls_number_reflns 8836
_refine_ls_number_restraints 3
_refine_ls_restrained_S_all 0.511
_refine_ls_R_factor_all 0.1654
_refine_ls_R_factor_gt 0.0338
_refine_ls_shift/su_max 2.845
_refine_ls_shift/su_mean 0.395
_refine_ls_structure_factor_coef Fsqd
_refine_ls_weighting_details 'calc w=1/[\s^2^(Fo^2^)+(0.0220P)^2^+0.0000P] where P=(Fo^2^+2Fc^2^)/3'
_refine_ls_weighting_scheme calc
_refine_ls_wR_factor_gt 0.0565
_refine_ls_wR_factor_ref 0.0752
_reflns_number_gt 2361
_reflns_number_total 8836
_reflns_threshold_expression >2sigma(I)
_cod_data_source_file ic025785j_s5.cif
_cod_data_source_block hjh038m
_cod_depositor_comments
;
The following automatic conversions were performed:

'_symmetry_cell_setting' value 'Triclinic' changed to 'triclinic'
according to the built-in table from CIF Core dictionary named
'cif_core.dic' version 2.4.1 from 2010-06-29.

Automatic conversion script
Id: cif_fix_values 1646 2011-03-28 12:23:43Z adriana 
;
_cod_original_cell_volume 1677.6(9)
_cod_database_code 4318946

loop_
_symmetry_equiv_pos_as_xyz
'x, y, z'

loop_
_atom_site_label
_atom_site_type_symbol
_atom_site_fract_x
_atom_site_fract_y
_atom_site_fract_z
_atom_site_U_iso_or_equiv
_atom_site_adp_type
_atom_site_occupancy
_atom_site_symmetry_multiplicity
_atom_site_calc_flag
_atom_site_refinement_flags
_atom_site_disorder_assembly
_atom_site_disorder_group
Al1 Al 0.8220(4) 0.4514(4) 0.4453(3) 0.0490(11) Uani 1 1 d . . .
Cl1 Cl 0.6204(4) 0.4351(4) 0.4500(3) 0.0766(12) Uani 1 1 d . . .
N1 N 0.9681(10) 0.3182(9) 0.5457(7) 0.039(3) Uani 1 1 d . . .
O1 O 0.8004(10) 0.5350(8) 0.5268(7) 0.074(3) Uani 1 1 d . . .
C31 C 0.8162(13) 0.6188(12) 0.2362(9) 0.049(3) Uani 1 1 d . . .
C4 C 1.0359(13) 0.2109(11) 0.5221(9) 0.042(3) Uani 1 1 d . . .
C9 C 0.9675(14) 0.1178(11) 0.5540(10) 0.049(3) Uani 1 1 d . . .
C5 C 1.1539(13) 0.2023(13) 0.4681(10) 0.057(4) Uani 1 1 d . . .
C14 C 1.0096(15) 0.3206(13) 0.6321(10) 0.060(4) Uani 1 1 d . . .
C21 C 0.8118(14) 0.7092(13) 0.3571(10) 0.046(4) Uani 1 1 d . . .
C33 C 0.8641(11) 0.3995(11) 0.2669(10) 0.044(3) Uani 1 1 d . . .
C8 C 1.0258(13) 0.0226(12) 0.5211(10) 0.055(3) Uani 1 1 d . . .
H8 H 0.9872 -0.0379 0.5371 0.065 Uiso 1 1 calc R . .
C32 C 0.8314(13) 0.5177(12) 0.2068(9) 0.049(3) Uani 1 1 d . . .
H32 H 0.8172 0.5349 0.1387 0.058 Uiso 1 1 calc R . .
C3 C 1.2142(13) 0.2966(14) 0.4363(11) 0.057(4) Uani 1 1 d . . .
H3 H 1.1610 0.3590 0.4608 0.069 Uiso 1 1 calc R . .
C10 C 0.8501(12) 0.1267(12) 0.6123(10) 0.056(4) Uani 1 1 d . . .
H10 H 0.8182 0.2043 0.6200 0.067 Uiso 1 1 calc R . .
C34 C 0.8934(13) 0.3037(12) 0.2264(10) 0.067(4) Uani 1 1 d . . .
H34A H 0.9899 0.2678 0.2284 0.100 Uiso 1 1 calc R . .
H34B H 0.8554 0.3362 0.1586 0.100 Uiso 1 1 calc R . .
H34C H 0.8541 0.2446 0.2658 0.100 Uiso 1 1 calc R . .
C22 C 0.6793(14) 0.7866(12) 0.3637(10) 0.063(4) Uani 1 1 d . . .
C26 C 0.9260(16) 0.7313(14) 0.3725(11) 0.067(4) Uani 1 1 d . . .
C16 C 0.8524(16) 0.5120(13) 0.6138(11) 0.056(4) Uani 1 1 d . . .
C6 C 1.2102(15) 0.1048(14) 0.4414(11) 0.066(4) Uani 1 1 d . . .
H6 H 1.2906 0.0969 0.4097 0.080 Uiso 1 1 calc R . .
C7 C 1.1462(14) 0.0145(15) 0.4621(12) 0.082(5) Uani 1 1 d . . .
H7 H 1.1799 -0.0479 0.4388 0.098 Uiso 1 1 calc R . .
N2 N 0.8163(10) 0.6070(10) 0.3340(8) 0.047(3) Uani 1 1 d . . .
C23 C 0.6826(15) 0.8868(13) 0.3832(11) 0.061(4) Uani 1 1 d . . .
H23 H 0.5995 0.9443 0.3801 0.073 Uiso 1 1 calc R . .
O2 O 0.8765(9) 0.3702(8) 0.3625(7) 0.062(3) Uani 1 1 d . . .
C20 C 0.5483(13) 0.7687(13) 0.3400(11) 0.060(4) Uani 1 1 d . . .
H20 H 0.5701 0.6984 0.3210 0.072 Uiso 1 1 calc R . .
C12 C 0.7408(13) 0.1064(13) 0.5684(10) 0.083(4) Uani 1 1 d . . .
H12A H 0.7119 0.1660 0.5029 0.124 Uiso 1 1 calc R . .
H12B H 0.6658 0.1109 0.6098 0.124 Uiso 1 1 calc R . .
H12C H 0.7727 0.0289 0.5635 0.124 Uiso 1 1 calc R . .
C27 C 1.0683(14) 0.6408(14) 0.3729(12) 0.090(5) Uani 1 1 d . . .
H27 H 1.0586 0.5726 0.3601 0.108 Uiso 1 1 calc R . .
C15 C 0.9504(15) 0.4139(15) 0.6640(12) 0.067(5) Uani 1 1 d . . .
H15 H 0.9822 0.4072 0.7260 0.081 Uiso 1 1 calc R . .
C19 C 0.4592(16) 0.8722(14) 0.2602(12) 0.082(5) Uani 1 1 d . . .
H19A H 0.4380 0.9412 0.2786 0.123 Uiso 1 1 calc R . .
H19B H 0.3769 0.8573 0.2504 0.123 Uiso 1 1 calc R . .
H19C H 0.5043 0.8858 0.1993 0.123 Uiso 1 1 calc R . .
C24 C 0.7884(17) 0.9067(15) 0.4046(11) 0.085(6) Uani 1 1 d . . .
H24 H 0.7812 0.9692 0.4261 0.102 Uiso 1 1 calc R . .
C30 C 0.8032(14) 0.7341(11) 0.1593(10) 0.066(4) Uani 1 1 d . . .
H30A H 0.7424 0.7960 0.1788 0.099 Uiso 1 1 calc R . .
H30B H 0.7679 0.7374 0.0974 0.099 Uiso 1 1 calc R . .
H30C H 0.8906 0.7451 0.1511 0.099 Uiso 1 1 calc R . .
C25 C 0.9083(16) 0.8360(13) 0.3954(9) 0.065(4) Uani 1 1 d . . .
H25 H 0.9850 0.8550 0.4042 0.077 Uiso 1 1 calc R . .
C1 C 1.2141(15) 0.3537(14) 0.3233(11) 0.081(5) Uani 1 1 d . . .
H1A H 1.2487 0.2925 0.2956 0.121 Uiso 1 1 calc R . .
H1B H 1.2703 0.4039 0.3078 0.121 Uiso 1 1 calc R . .
H1C H 1.1230 0.4006 0.2954 0.121 Uiso 1 1 calc R . .
C2 C 1.3677(12) 0.2523(13) 0.4824(9) 0.074(4) Uani 1 1 d . . .
H2A H 1.3726 0.2083 0.5528 0.111 Uiso 1 1 calc R . .
H2B H 1.3969 0.3201 0.4716 0.111 Uiso 1 1 calc R . .
H2C H 1.4254 0.2021 0.4503 0.111 Uiso 1 1 calc R . .
C18 C 0.4766(13) 0.7434(14) 0.4449(11) 0.082(5) Uani 1 1 d . . .
H18A H 0.5284 0.6672 0.4921 0.123 Uiso 1 1 calc R . .
H18B H 0.3863 0.7435 0.4338 0.123 Uiso 1 1 calc R . .
H18C H 0.4726 0.8044 0.4707 0.123 Uiso 1 1 calc R . .
C28 C 1.1648(16) 0.5953(16) 0.4756(12) 0.112(6) Uani 1 1 d . . .
H28A H 1.1859 0.6613 0.4812 0.168 Uiso 1 1 calc R . .
H28B H 1.2472 0.5350 0.4737 0.168 Uiso 1 1 calc R . .
H28C H 1.1178 0.5630 0.5322 0.168 Uiso 1 1 calc R . .
C29 C 1.1500(17) 0.7050(16) 0.2921(12) 0.120(7) Uani 1 1 d . . .
H29A H 1.1092 0.7246 0.2270 0.180 Uiso 1 1 calc R . .
H29B H 1.2419 0.6535 0.2985 0.180 Uiso 1 1 calc R . .
H29C H 1.1494 0.7767 0.3010 0.180 Uiso 1 1 calc R . .
C17 C 0.8073(17) 0.6131(13) 0.6527(11) 0.099(5) Uani 1 1 d . . .
H17A H 0.8429 0.6752 0.6141 0.148 Uiso 1 1 calc R . .
H17B H 0.8404 0.5844 0.7215 0.148 Uiso 1 1 calc R . .
H17C H 0.7100 0.6438 0.6473 0.148 Uiso 1 1 calc R . .
C11 C 0.8903(15) 0.0263(15) 0.7141(12) 0.122(6) Uani 1 1 d . . .
H11A H 0.8989 -0.0481 0.7070 0.183 Uiso 1 1 calc R . .
H11B H 0.8219 0.0411 0.7590 0.183 Uiso 1 1 calc R . .
H11C H 0.9755 0.0226 0.7402 0.183 Uiso 1 1 calc R . .
Al2 Al 0.5490(4) 0.4773(4) 0.9367(3) 0.0475(11) Uani 1 1 d . . .
Cl2 Cl 0.7555(4) 0.4938(3) 0.9304(3) 0.0754(12) Uani 1 1 d . . .
N3 N 0.5512(10) 0.3301(9) 1.0455(7) 0.041(3) Uani 1 1 d . . .
N4 N 0.4039(11) 0.6128(9) 0.8397(8) 0.048(3) Uani 1 1 d . . .
O4 O 0.5758(10) 0.3994(8) 0.8517(7) 0.062(3) Uani 1 1 d . . .
C38 C 0.3402(13) 0.7211(12) 0.8602(10) 0.047(3) Uani 1 1 d . . .
C39 C 0.2260(13) 0.7276(12) 0.9131(9) 0.047(4) Uani 1 1 d . . .
C43 C 0.3898(13) 0.8084(12) 0.8328(10) 0.046(3) Uani 1 1 d . . .
C55 C 0.5676(14) 0.2207(12) 1.0224(10) 0.051(4) Uani 1 1 d . . .
C60 C 0.6910(15) 0.1422(12) 1.0204(10) 0.050(4) Uani 1 1 d . . .
C42 C 0.3282(15) 0.9093(13) 0.8588(11) 0.070(5) Uani 1 1 d . . .
H42 H 0.3639 0.9719 0.8375 0.085 Uiso 1 1 calc R . .
C37 C 0.1483(15) 0.6315(14) 0.9401(11) 0.075(5) Uani 1 1 d . . .
H37 H 0.2013 0.5673 0.9174 0.089 Uiso 1 1 calc R . .
C48 C 0.3677(14) 0.6142(11) 0.7529(10) 0.049(4) Uani 1 1 d . . .
C56 C 0.4414(14) 0.2057(12) 1.0011(10) 0.054(3) Uani 1 1 d . . .
C50 C 0.5251(15) 0.4131(13) 0.7669(10) 0.061(4) Uani 1 1 d . . .
C44 C 0.5178(14) 0.8101(12) 0.7687(10) 0.067(4) Uani 1 1 d . . .
H44 H 0.5482 0.7330 0.7599 0.080 Uiso 1 1 calc R . .
C49 C 0.4223(16) 0.5187(13) 0.7147(11) 0.067(4) Uani 1 1 d . . .
H49 H 0.3873 0.5281 0.6527 0.080 Uiso 1 1 calc R . .
C41 C 0.2261(15) 0.9178(14) 0.9101(12) 0.066(4) Uani 1 1 d . . .
H41 H 0.1870 0.9861 0.9251 0.079 Uiso 1 1 calc R . .
C61 C 0.8249(14) 0.1616(12) 1.0312(10) 0.060(4) Uani 1 1 d . . .
H61 H 0.8035 0.2320 1.0500 0.072 Uiso 1 1 calc R . .
C40 C 0.1762(13) 0.8303(14) 0.9418(11) 0.065(4) Uani 1 1 d . . .
H40 H 0.1062 0.8342 0.9843 0.078 Uiso 1 1 calc R . .
C59 C 0.7047(17) 0.0450(14) 0.9930(12) 0.078(5) Uani 1 1 d . . .
H59 H 0.7886 -0.0032 0.9838 0.094 Uiso 1 1 calc R . .
C58 C 0.5760(17) 0.0233(13) 0.9793(10) 0.080(5) Uani 1 1 d . . .
H58 H 0.5799 -0.0464 0.9697 0.096 Uiso 1 1 calc R . .
C54 C 0.3019(14) 0.2829(14) 1.0075(9) 0.063(4) Uani 1 1 d . . .
H54 H 0.3152 0.3502 1.0196 0.076 Uiso 1 1 calc R . .
C46 C 0.6405(14) 0.8133(13) 0.8239(12) 0.100(5) Uani 1 1 d . . .
H46A H 0.7181 0.8027 0.7855 0.151 Uiso 1 1 calc R . .
H46B H 0.6605 0.7505 0.8883 0.151 Uiso 1 1 calc R . .
H46C H 0.6187 0.8888 0.8322 0.151 Uiso 1 1 calc R . .
C57 C 0.4440(16) 0.1076(14) 0.9804(11) 0.089(5) Uani 1 1 d . . .
H57 H 0.3642 0.0953 0.9675 0.106 Uiso 1 1 calc R . .
C63 C 0.9219(18) 0.0534(15) 1.1215(13) 0.104(6) Uani 1 1 d . . .
H63A H 0.9592 -0.0142 1.1017 0.156 Uiso 1 1 calc R . .
H63B H 0.8705 0.0329 1.1784 0.156 Uiso 1 1 calc R . .
H63C H 0.9942 0.0767 1.1384 0.156 Uiso 1 1 calc R . .
C47 C 0.2505(14) 0.7136(12) 0.6835(9) 0.084(5) Uani 1 1 d . . .
H47A H 0.1664 0.7004 0.7049 0.125 Uiso 1 1 calc R . .
H47B H 0.2614 0.7145 0.6166 0.125 Uiso 1 1 calc R . .
H47C H 0.2498 0.7888 0.6853 0.125 Uiso 1 1 calc R . .
C35 C 0.1415(14) 0.5752(15) 1.0543(11) 0.093(5) Uani 1 1 d . . .
H35A H 0.0732 0.6304 1.0766 0.140 Uiso 1 1 calc R . .
H35B H 0.2279 0.5570 1.0876 0.140 Uiso 1 1 calc R . .
H35C H 0.1190 0.5033 1.0696 0.140 Uiso 1 1 calc R . .
C36 C 0.0134(14) 0.6855(15) 0.8834(12) 0.147(7) Uani 1 1 d . . .
H36A H -0.0313 0.6264 0.8980 0.220 Uiso 1 1 calc R . .
H36B H 0.0248 0.7146 0.8131 0.220 Uiso 1 1 calc R . .
H36C H -0.0405 0.7503 0.9026 0.220 Uiso 1 1 calc R . .
C62 C 0.9031(14) 0.1842(14) 0.9446(11) 0.083(5) Uani 1 1 d . . .
H62A H 0.9469 0.1109 0.9339 0.125 Uiso 1 1 calc R . .
H62B H 0.9705 0.2164 0.9556 0.125 Uiso 1 1 calc R . .
H62C H 0.8439 0.2401 0.8869 0.125 Uiso 1 1 calc R . .
C51 C 0.5891(16) 0.3172(14) 0.7276(11) 0.089(4) Uani 1 1 d . . .
H51A H 0.6652 0.3322 0.6917 0.134 Uiso 1 1 calc R . .
H51B H 0.5241 0.3150 0.6835 0.134 Uiso 1 1 calc R . .
H51C H 0.6193 0.2421 0.7821 0.134 Uiso 1 1 calc R . .
C52 C 0.2253(14) 0.3354(13) 0.9096(11) 0.078(4) Uani 1 1 d . . .
H52A H 0.2145 0.2732 0.8906 0.117 Uiso 1 1 calc R . .
H52B H 0.2736 0.3792 0.8607 0.117 Uiso 1 1 calc R . .
H52C H 0.1376 0.3883 0.9135 0.117 Uiso 1 1 calc R . .
C45 C 0.4787(17) 0.9046(13) 0.6616(10) 0.114(6) Uani 1 1 d . . .
H45A H 0.4167 0.8859 0.6273 0.171 Uiso 1 1 calc R . .
H45B H 0.5589 0.9043 0.6259 0.171 Uiso 1 1 calc R . .
H45C H 0.4362 0.9819 0.6652 0.171 Uiso 1 1 calc R . .
C53 C 0.2301(16) 0.2277(17) 1.0941(13) 0.122(7) Uani 1 1 d . . .
H53A H 0.1506 0.2876 1.1010 0.183 Uiso 1 1 calc R . .
H53B H 0.2894 0.1935 1.1540 0.183 Uiso 1 1 calc R . .
H53C H 0.2042 0.1666 1.0831 0.183 Uiso 1 1 calc R . .
O3 O 0.4917(8) 0.5548(8) 1.0214(6) 0.051(2) Uani 1 1 d . . .
C66 C 0.5366(12) 0.4014(12) 1.1790(10) 0.050(3) Uani 1 1 d . . .
H66 H 0.5475 0.3804 1.2478 0.060 Uiso 1 1 calc R . .
C67 C 0.5015(11) 0.5176(12) 1.1179(10) 0.047(3) Uani 1 1 d . . .
C64 C 0.5815(14) 0.1883(11) 1.2226(9) 0.071(4) Uani 1 1 d . . .
H64A H 0.5326 0.1452 1.2039 0.106 Uiso 1 1 calc R . .
H64B H 0.5506 0.1985 1.2837 0.106 Uiso 1 1 calc R . .
H64C H 0.6767 0.1445 1.2319 0.106 Uiso 1 1 calc R . .
C65 C 0.5561(12) 0.3138(10) 1.1377(10) 0.045(3) Uani 1 1 d . . .
C68 C 0.4716(13) 0.6224(12) 1.1564(9) 0.061(4) Uani 1 1 d . . .
H68A H 0.5427 0.6576 1.1400 0.091 Uiso 1 1 calc R . .
H68B H 0.4670 0.5930 1.2276 0.091 Uiso 1 1 calc R . .
H68C H 0.3865 0.6812 1.1254 0.091 Uiso 1 1 calc R . .
C13 C 1.1181(14) 0.2072(13) 0.7013(10) 0.081(5) Uani 1 1 d . . .
H13A H 1.0747 0.1604 0.7521 0.122 Uiso 1 1 calc R . .
H13B H 1.1802 0.2295 0.7320 0.122 Uiso 1 1 calc R . .
H13C H 1.1669 0.1613 0.6627 0.122 Uiso 1 1 calc R . .

loop_
_atom_site_aniso_label
_atom_site_aniso_U_11
_atom_site_aniso_U_22
_atom_site_aniso_U_33
_atom_site_aniso_U_23
_atom_site_aniso_U_13
_atom_site_aniso_U_12
Al1 0.047(3) 0.050(3) 0.043(3) -0.015(2) 0.005(2) -0.008(2)
Cl1 0.058(3) 0.080(3) 0.075(3) -0.010(2) 0.006(2) -0.021(2)
N1 0.038(6) 0.049(7) 0.035(6) -0.019(6) 0.008(5) -0.015(5)
O1 0.096(8) 0.057(6) 0.040(6) -0.021(5) -0.001(6) 0.018(6)
C31 0.051(8) 0.067(10) 0.030(7) -0.022(7) 0.013(6) -0.019(7)
C4 0.038(8) 0.042(8) 0.031(7) -0.009(6) -0.005(6) 0.004(6)
C9 0.060(9) 0.037(7) 0.049(8) -0.013(6) -0.007(6) -0.015(6)
C5 0.032(8) 0.065(10) 0.059(10) -0.009(8) 0.000(7) -0.011(7)
C14 0.069(9) 0.072(10) 0.037(8) -0.009(7) -0.023(7) -0.026(8)
C21 0.050(9) 0.046(9) 0.045(9) -0.018(7) 0.018(7) -0.018(8)
C33 0.029(6) 0.045(7) 0.063(8) -0.018(6) -0.004(5) -0.017(5)
C8 0.037(6) 0.052(8) 0.076(9) -0.028(7) 0.009(6) -0.010(6)
C32 0.062(9) 0.058(9) 0.033(7) -0.026(7) 0.011(6) -0.018(7)
C3 0.034(7) 0.079(10) 0.057(10) -0.032(8) -0.001(6) -0.008(7)
C10 0.039(7) 0.066(9) 0.079(10) -0.033(8) 0.018(7) -0.034(7)
C34 0.046(8) 0.081(11) 0.086(11) -0.059(9) 0.004(7) -0.005(8)
C22 0.064(9) 0.059(9) 0.052(9) -0.014(8) 0.023(7) -0.009(8)
C26 0.075(11) 0.089(11) 0.073(10) -0.054(9) 0.030(8) -0.050(10)
C16 0.080(11) 0.053(9) 0.048(10) -0.034(8) 0.016(8) -0.022(8)
C6 0.044(7) 0.074(10) 0.083(10) -0.038(8) 0.003(6) -0.011(7)
C7 0.046(9) 0.080(12) 0.102(12) -0.038(9) 0.018(8) 0.007(9)
N2 0.046(6) 0.059(7) 0.033(7) -0.010(6) -0.001(5) -0.022(6)
C23 0.063(9) 0.056(9) 0.073(10) -0.040(8) 0.013(7) -0.012(7)
O2 0.086(7) 0.051(6) 0.034(6) -0.013(5) -0.010(5) -0.002(5)
C20 0.032(7) 0.060(9) 0.085(10) -0.023(8) 0.016(7) -0.014(7)
C12 0.056(8) 0.082(9) 0.081(8) -0.014(7) 0.024(6) -0.004(7)
C27 0.037(8) 0.092(11) 0.159(14) -0.062(10) 0.014(8) -0.024(8)
C15 0.070(11) 0.079(12) 0.055(11) -0.038(10) 0.000(8) -0.010(9)
C19 0.065(11) 0.082(13) 0.094(12) -0.029(10) -0.011(9) -0.018(10)
C24 0.084(13) 0.082(12) 0.131(14) -0.069(11) 0.019(10) -0.048(11)
C30 0.102(11) 0.035(7) 0.059(9) -0.020(7) 0.008(8) -0.019(7)
C25 0.076(12) 0.080(10) 0.049(7) -0.019(6) 0.002(7) -0.045(9)
C1 0.067(10) 0.083(11) 0.099(12) -0.039(9) 0.023(8) -0.027(8)
C2 0.064(8) 0.098(9) 0.061(6) -0.028(6) 0.001(6) -0.027(7)
C18 0.046(8) 0.121(13) 0.087(11) -0.043(9) 0.030(8) -0.034(8)
C28 0.086(10) 0.150(15) 0.091(12) -0.016(10) -0.017(8) -0.055(10)
C29 0.065(12) 0.178(19) 0.083(12) -0.015(11) 0.020(9) -0.032(13)
C17 0.153(12) 0.058(10) 0.077(11) -0.043(9) -0.019(8) 0.002(8)
C11 0.057(8) 0.162(15) 0.095(13) 0.004(11) 0.014(8) -0.025(9)
Al2 0.048(3) 0.051(3) 0.045(3) -0.021(2) 0.001(2) -0.013(2)
Cl2 0.050(3) 0.071(3) 0.094(3) -0.014(2) 0.011(2) -0.022(2)
N3 0.049(7) 0.050(6) 0.041(6) -0.032(5) 0.009(5) -0.021(5)
N4 0.056(7) 0.041(7) 0.041(7) -0.013(6) -0.005(5) -0.010(6)
O4 0.084(8) 0.062(7) 0.044(6) -0.031(5) -0.004(5) -0.015(6)
C38 0.039(8) 0.047(9) 0.055(9) -0.017(7) -0.006(6) -0.014(7)
C39 0.043(9) 0.049(9) 0.051(9) -0.027(7) -0.002(7) -0.006(7)
C43 0.035(6) 0.050(8) 0.046(7) -0.018(7) 0.007(5) -0.004(6)
C55 0.062(9) 0.057(9) 0.049(8) -0.027(7) -0.002(7) -0.028(8)
C60 0.060(10) 0.044(9) 0.064(10) -0.030(8) 0.002(8) -0.024(8)
C42 0.077(10) 0.051(9) 0.085(12) -0.031(8) -0.022(8) -0.011(8)
C37 0.054(9) 0.082(11) 0.080(11) -0.015(8) 0.015(8) -0.031(8)
C48 0.052(9) 0.038(8) 0.057(9) -0.016(7) 0.006(7) -0.015(7)
C56 0.055(9) 0.059(8) 0.052(8) -0.022(6) 0.001(6) -0.023(7)
C50 0.078(11) 0.066(10) 0.035(9) -0.013(8) 0.013(8) -0.024(9)
C44 0.077(10) 0.047(7) 0.067(10) -0.028(7) 0.005(7) 0.001(6)
C49 0.112(13) 0.038(9) 0.049(9) -0.019(8) -0.020(8) -0.014(9)
C41 0.061(10) 0.070(10) 0.083(10) -0.051(8) -0.002(7) -0.014(8)
C61 0.077(9) 0.044(8) 0.053(8) -0.022(6) 0.000(7) -0.003(7)
C40 0.039(7) 0.078(11) 0.068(10) -0.028(8) 0.009(6) -0.006(7)
C59 0.086(11) 0.065(10) 0.086(11) -0.028(8) 0.006(8) -0.026(9)
C58 0.114(14) 0.059(10) 0.060(9) -0.025(8) 0.001(9) -0.016(10)
C54 0.064(10) 0.108(12) 0.060(8) -0.062(8) 0.021(7) -0.050(9)
C46 0.053(9) 0.098(12) 0.192(14) -0.086(11) -0.001(8) -0.038(9)
C57 0.088(9) 0.079(10) 0.126(11) -0.062(9) 0.001(8) -0.033(8)
C63 0.080(13) 0.088(14) 0.090(14) -0.003(11) -0.003(11) 0.011(11)
C47 0.115(11) 0.060(8) 0.051(9) -0.024(7) -0.028(8) 0.013(8)
C35 0.045(7) 0.136(13) 0.061(10) -0.003(9) 0.010(6) -0.019(8)
C36 0.064(10) 0.130(13) 0.221(16) 0.009(11) -0.041(9) -0.074(10)
C62 0.078(10) 0.067(10) 0.081(11) -0.023(9) 0.011(8) 0.003(8)
C51 0.120(11) 0.091(11) 0.058(9) -0.045(8) 0.013(7) -0.016(8)
C52 0.049(7) 0.095(10) 0.102(11) -0.053(9) -0.008(7) -0.018(7)
C45 0.201(15) 0.085(11) 0.058(9) -0.015(8) 0.026(9) -0.063(11)
C53 0.081(13) 0.20(2) 0.143(16) -0.120(15) 0.042(11) -0.063(14)
O3 0.051(6) 0.055(6) 0.045(6) -0.023(5) 0.004(4) -0.009(5)
C66 0.040(7) 0.054(8) 0.041(7) -0.008(6) -0.012(5) -0.005(6)
C67 0.041(7) 0.073(9) 0.040(8) -0.043(7) 0.012(5) -0.009(6)
C64 0.069(9) 0.084(10) 0.036(8) 0.000(7) 0.009(7) -0.021(7)
C65 0.032(7) 0.035(7) 0.065(9) -0.017(7) 0.003(7) -0.008(6)
C68 0.062(9) 0.057(10) 0.059(9) -0.030(8) -0.003(7) -0.002(8)
C13 0.068(11) 0.088(11) 0.082(11) -0.023(9) -0.035(8) -0.020(9)

loop_
_atom_type_symbol
_atom_type_description
_atom_type_scat_dispersion_real
_atom_type_scat_dispersion_imag
_atom_type_scat_source
C C 0.0033 0.0016 'International Tables Vol C Tables 4.2.6.8 and 6.1.1.4'
H H 0.0000 0.0000 'International Tables Vol C Tables 4.2.6.8 and 6.1.1.4'
N N 0.0061 0.0033 'International Tables Vol C Tables 4.2.6.8 and 6.1.1.4'
O O 0.0106 0.0060 'International Tables Vol C Tables 4.2.6.8 and 6.1.1.4'
Al Al 0.0645 0.0514 'International Tables Vol C Tables 4.2.6.8 and 6.1.1.4'
Cl Cl 0.1484 0.1585 'International Tables Vol C Tables 4.2.6.8 and 6.1.1.4'

loop_
_geom_angle_atom_site_label_1
_geom_angle_atom_site_label_2
_geom_angle_atom_site_label_3
_geom_angle
_geom_angle_site_symmetry_1
_geom_angle_site_symmetry_3
_geom_angle_publ_flag
O2 Al1 O1 168.8(5) . . ?
O2 Al1 N1 86.3(4) . . ?
O1 Al1 N1 88.6(5) . . ?
O2 Al1 N2 91.2(5) . . ?
O1 Al1 N2 85.2(4) . . ?
N1 Al1 N2 134.6(4) . . ?
O2 Al1 Cl1 93.5(4) . . ?
O1 Al1 Cl1 97.7(4) . . ?
N1 Al1 Cl1 117.2(3) . . ?
N2 Al1 Cl1 108.2(4) . . ?
C14 N1 C4 117.3(12) . . ?
C14 N1 Al1 125.0(9) . . ?
C4 N1 Al1 117.7(8) . . ?
C16 O1 Al1 133.8(9) . . ?
N2 C31 C32 121.2(12) . . ?
N2 C31 C30 119.8(11) . . ?
C32 C31 C30 119.0(11) . . ?
C5 C4 N1 120.9(12) . . ?
C5 C4 C9 123.8(12) . . ?
N1 C4 C9 115.2(10) . . ?
C8 C9 C4 113.9(11) . . ?
C8 C9 C10 123.4(11) . . ?
C4 C9 C10 122.7(11) . . ?
C6 C5 C4 119.8(13) . . ?
C6 C5 C3 118.5(13) . . ?
C4 C5 C3 121.6(14) . . ?
N1 C14 C15 122.6(14) . . ?
N1 C14 C13 117.2(13) . . ?
C15 C14 C13 120.0(13) . . ?
C22 C21 N2 116.7(11) . . ?
C22 C21 C26 121.7(13) . . ?
N2 C21 C26 121.6(13) . . ?
O2 C33 C32 119.2(11) . . ?
O2 C33 C34 118.2(12) . . ?
C32 C33 C34 122.6(12) . . ?
C9 C8 C7 122.7(12) . . ?
C33 C32 C31 128.1(12) . . ?
C5 C3 C1 113.9(12) . . ?
C5 C3 C2 112.3(13) . . ?
C1 C3 C2 107.6(11) . . ?
C9 C10 C11 108.2(12) . . ?
C9 C10 C12 111.8(12) . . ?
C11 C10 C12 105.1(11) . . ?
C23 C22 C21 113.5(13) . . ?
C23 C22 C20 123.2(13) . . ?
C21 C22 C20 122.9(12) . . ?
C25 C26 C21 116.4(14) . . ?
C25 C26 C27 123.0(13) . . ?
C21 C26 C27 120.5(12) . . ?
O1 C16 C15 124.5(12) . . ?
O1 C16 C17 115.5(14) . . ?
C15 C16 C17 119.6(14) . . ?
C5 C6 C7 120.6(14) . . ?
C6 C7 C8 118.8(13) . . ?
C31 N2 C21 117.6(11) . . ?
C31 N2 Al1 122.1(9) . . ?
C21 N2 Al1 120.3(8) . . ?
C24 C23 C22 126.5(15) . . ?
C33 O2 Al1 133.7(9) . . ?
C19 C20 C22 113.1(12) . . ?
C19 C20 C18 111.2(12) . . ?
C22 C20 C18 104.2(11) . . ?
C29 C27 C26 109.0(14) . . ?
C29 C27 C28 102.6(12) . . ?
C26 C27 C28 113.5(12) . . ?
C16 C15 C14 125.3(14) . . ?
C25 C24 C23 118.1(15) . . ?
C24 C25 C26 123.2(15) . . ?
O4 Al2 O3 169.8(5) . . ?
O4 Al2 N3 89.2(4) . . ?
O3 Al2 N3 88.2(4) . . ?
O4 Al2 N4 89.8(5) . . ?
O3 Al2 N4 84.9(4) . . ?
N3 Al2 N4 134.4(4) . . ?
O4 Al2 Cl2 94.7(4) . . ?
O3 Al2 Cl2 95.5(3) . . ?
N3 Al2 Cl2 109.1(4) . . ?
N4 Al2 Cl2 116.4(4) . . ?
C65 N3 C55 114.9(11) . . ?
C65 N3 Al2 125.4(8) . . ?
C55 N3 Al2 119.1(8) . . ?
C48 N4 C38 116.0(12) . . ?
C48 N4 Al2 123.7(9) . . ?
C38 N4 Al2 120.1(8) . . ?
C50 O4 Al2 138.4(10) . . ?
C43 C38 C39 120.1(13) . . ?
C43 C38 N4 122.0(12) . . ?
C39 C38 N4 117.9(12) . . ?
C40 C39 C38 115.7(13) . . ?
C40 C39 C37 120.4(12) . . ?
C38 C39 C37 123.8(12) . . ?
C38 C43 C42 119.9(13) . . ?
C38 C43 C44 123.4(12) . . ?
C42 C43 C44 116.7(12) . . ?
C56 C55 C60 122.7(12) . . ?
C56 C55 N3 114.5(12) . . ?
C60 C55 N3 122.9(11) . . ?
C59 C60 C55 122.2(13) . . ?
C59 C60 C61 113.1(13) . . ?
C55 C60 C61 124.1(11) . . ?
C41 C42 C43 122.3(15) . . ?
C36 C37 C35 113.5(12) . . ?
C36 C37 C39 109.9(13) . . ?
C35 C37 C39 111.4(11) . . ?
N4 C48 C49 125.7(13) . . ?
N4 C48 C47 123.0(12) . . ?
C49 C48 C47 111.0(12) . . ?
C55 C56 C57 119.6(13) . . ?
C55 C56 C54 126.3(12) . . ?
C57 C56 C54 113.9(12) . . ?
O4 C50 C49 119.4(13) . . ?
O4 C50 C51 116.1(14) . . ?
C49 C50 C51 124.3(14) . . ?
C46 C44 C43 113.6(12) . . ?
C46 C44 C45 114.5(12) . . ?
C43 C44 C45 112.0(12) . . ?
C50 C49 C48 122.8(13) . . ?
C40 C41 C42 119.6(15) . . ?
C62 C61 C60 118.3(12) . . ?
C62 C61 C63 107.9(13) . . ?
C60 C61 C63 111.1(12) . . ?
C41 C40 C39 122.0(14) . . ?
C60 C59 C58 115.4(14) . . ?
C59 C58 C57 122.0(13) . . ?
C56 C54 C52 110.0(10) . . ?
C56 C54 C53 114.8(14) . . ?
C52 C54 C53 115.7(13) . . ?
C56 C57 C58 117.7(13) . . ?
C67 O3 Al2 131.3(9) . . ?
C67 C66 C65 119.5(12) . . ?
O3 C67 C66 124.7(11) . . ?
O3 C67 C68 111.7(12) . . ?
C66 C67 C68 123.6(11) . . ?
N3 C65 C66 126.3(12) . . ?
N3 C65 C64 123.2(11) . . ?
C66 C65 C64 110.4(12) . . ?

loop_
_geom_bond_atom_site_label_1
_geom_bond_atom_site_label_2
_geom_bond_distance
_geom_bond_site_symmetry_2
_geom_bond_publ_flag
Al1 O2 1.799(9) . ?
Al1 O1 1.805(9) . ?
Al1 N1 2.021(12) . ?
Al1 N2 2.035(12) . ?
Al1 Cl1 2.170(6) . ?
N1 C14 1.346(14) . ?
N1 C4 1.472(15) . ?
O1 C16 1.281(15) . ?
C31 N2 1.358(13) . ?
C31 C32 1.448(15) . ?
C31 C30 1.455(16) . ?
C4 C5 1.420(17) . ?
C4 C9 1.493(16) . ?
C9 C8 1.402(16) . ?
C9 C10 1.448(16) . ?
C5 C6 1.370(17) . ?
C5 C3 1.447(18) . ?
C14 C15 1.374(18) . ?
C14 C13 1.546(19) . ?
C21 C22 1.441(17) . ?
C21 N2 1.435(15) . ?
C21 C26 1.350(17) . ?
C33 O2 1.290(14) . ?
C33 C32 1.375(18) . ?
C33 C34 1.470(15) . ?
C8 C7 1.479(18) . ?
C3 C1 1.524(18) . ?
C3 C2 1.604(17) . ?
C10 C11 1.53(2) . ?
C10 C12 1.458(16) . ?
C22 C23 1.405(17) . ?
C22 C20 1.524(18) . ?
C26 C25 1.433(17) . ?
C26 C27 1.561(19) . ?
C16 C15 1.32(2) . ?
C16 C17 1.511(16) . ?
C6 C7 1.437(19) . ?
C23 C24 1.279(18) . ?
C20 C19 1.47(2) . ?
C20 C18 1.624(17) . ?
C27 C29 1.553(19) . ?
C27 C28 1.64(2) . ?
C24 C25 1.32(2) . ?
Al2 O4 1.789(9) . ?
Al2 O3 1.794(8) . ?
Al2 N3 1.956(12) . ?
Al2 N4 2.005(12) . ?
Al2 Cl2 2.221(5) . ?
N3 C65 1.267(14) . ?
N3 C55 1.496(15) . ?
N4 C48 1.311(15) . ?
N4 C38 1.452(15) . ?
O4 C50 1.280(14) . ?
C38 C43 1.296(16) . ?
C38 C39 1.379(17) . ?
C39 C40 1.439(16) . ?
C39 C37 1.597(18) . ?
C43 C42 1.411(17) . ?
C43 C44 1.588(17) . ?
C55 C56 1.446(17) . ?
C55 C60 1.361(18) . ?
C60 C59 1.387(17) . ?
C60 C61 1.514(18) . ?
C42 C41 1.265(18) . ?
C37 C36 1.48(2) . ?
C37 C35 1.548(18) . ?
C48 C49 1.451(17) . ?
C48 C47 1.522(18) . ?
C56 C57 1.372(16) . ?
C56 C54 1.494(17) . ?
C50 C49 1.40(2) . ?
C50 C51 1.479(17) . ?
C44 C46 1.553(17) . ?
C44 C45 1.551(19) . ?
C41 C40 1.301(18) . ?
C61 C62 1.448(17) . ?
C61 C63 1.60(2) . ?
C59 C58 1.486(19) . ?
C58 C57 1.45(2) . ?
C54 C52 1.468(19) . ?
C54 C53 1.492(19) . ?
O3 C67 1.294(14) . ?
C66 C67 1.358(18) . ?
C66 C65 1.393(16) . ?
C67 C68 1.553(15) . ?
C64 C65 1.572(17) . ?
